data_4089203
loop_
_publ_author_name
'Zhang, Fanjun'
'Xu, Xin'
'Zhao, Yingjie'
'Jia, Jiong'
'Tung, Chen-Ho'
'Wang, Wenguang'

_publ_section_title
;
 Solvent Effects on Hydride Transfer from Cp*(P-P)FeH to BNA+ Cation
;
_journal_issue 7
_journal_name_full Organometallics
_journal_page_first 1238
_journal_paper_doi 10.1021/acs.organomet.6b00907
_journal_volume 36
_journal_year 2017
_chemical_formula_moiety 'C38 H44 Cl Fe N P2'
_chemical_formula_sum 'C38 H44 Cl Fe N P2'
_chemical_formula_weight 667.98
_space_group_crystal_system orthorhombic
_space_group_IT_number 19
_space_group_name_Hall 'P 2ac 2ab'
_space_group_name_H-M_alt 'P 21 21 21'
_atom_sites_solution_hydrogens geom
_atom_sites_solution_primary iterative
_audit_creation_date 2016-12-07
_audit_creation_method
;
Olex2 1.2-beta
(compiled 2016.02.19 svn.r3266 for OlexSys, GUI svn.r5155)
;
_cell_angle_alpha 90
_cell_angle_beta 90
_cell_angle_gamma 90
_cell_formula_units_Z 4
_cell_length_a 10.897(7)
_cell_length_b 17.545(12)
_cell_length_c 17.653(12)
_cell_measurement_reflns_used 3976
_cell_measurement_temperature 173(2)
_cell_measurement_theta_max 25.482
_cell_measurement_theta_min 2.196
_cell_volume 3375(4)
_computing_molecular_graphics 'Olex2 (Dolomanov et al., 2009)'
_computing_publication_material 'Olex2 (Dolomanov et al., 2009)'
_computing_structure_refinement 'ShelXL (Sheldrick, 2015)'
_computing_structure_solution
;
Superflip (Palatinus & Chapuis, 2007;Palatinus & van der Lee, 2008;
Palatinus et al., 2012)
;
_diffrn_ambient_temperature 173(2)
_diffrn_measured_fraction_theta_full 0.975
_diffrn_measured_fraction_theta_max 0.999
_diffrn_measurement_device_type 'Bruker APEXII'
_diffrn_radiation_type MoK\a
_diffrn_radiation_wavelength 0.710
_diffrn_reflns_av_R_equivalents 0.1062
_diffrn_reflns_av_unetI/netI 0.1067
_diffrn_reflns_Laue_measured_fraction_full 0.975
_diffrn_reflns_Laue_measured_fraction_max 0.999
_diffrn_reflns_limit_h_max 12
_diffrn_reflns_limit_h_min -12
_diffrn_reflns_limit_k_max 20
_diffrn_reflns_limit_k_min -20
_diffrn_reflns_limit_l_max 21
_diffrn_reflns_limit_l_min -21
_diffrn_reflns_number 19606
_diffrn_reflns_point_group_measured_fraction_full 0.975
_diffrn_reflns_point_group_measured_fraction_max 1.000
_diffrn_reflns_theta_full 25.214
_diffrn_reflns_theta_max 24.999
_diffrn_reflns_theta_min 2.194
_exptl_absorpt_coefficient_mu 0.649
_exptl_absorpt_correction_T_max 0.7456
_exptl_absorpt_correction_T_min 0.1823
_exptl_absorpt_correction_type multi-scan
_exptl_absorpt_process_details
;
SADABS-2012/1 (Bruker,2012) was used for absorption correction.
wR2(int) was 0.1812 before and 0.0954 after correction.
The Ratio of minimum to maximum transmission is 0.2445.
The \l/2 correction factor is 0.0015.
;
_exptl_crystal_density_diffrn 1.315
_exptl_crystal_description stick
_exptl_crystal_F_000 1408
_refine_diff_density_max 0.931
_refine_diff_density_min -0.551
_refine_diff_density_rms 0.079
_refine_ls_abs_structure_details
;
 Flack x determined using 1609 quotients [(I+)-(I-)]/[(I+)+(I-)]
 (Parsons and Flack (2004), Acta Cryst. A60, s61).
;
_refine_ls_abs_structure_Flack 0.009(16)
_refine_ls_extinction_method none
_refine_ls_goodness_of_fit_ref 0.989
_refine_ls_hydrogen_treatment constr
_refine_ls_matrix_type full
_refine_ls_number_parameters 396
_refine_ls_number_reflns 5950
_refine_ls_number_restraints 0
_refine_ls_restrained_S_all 0.989
_refine_ls_R_factor_all 0.0792
_refine_ls_R_factor_gt 0.0521
_refine_ls_shift/su_max 0.001
_refine_ls_shift/su_mean 0.000
_refine_ls_structure_factor_coef Fsqd
_refine_ls_weighting_details 'w=1/[\s^2^(Fo^2^)+(0.0340P)^2^] where P=(Fo^2^+2Fc^2^)/3'
_refine_ls_weighting_scheme calc
_refine_ls_wR_factor_gt 0.1049
_refine_ls_wR_factor_ref 0.1154
_reflns_Friedel_coverage 0.780
_reflns_Friedel_fraction_full 0.975
_reflns_Friedel_fraction_max 1.000
_reflns_number_gt 4500
_reflns_number_total 5950
_reflns_threshold_expression 'I > 2\s(I)'
_cod_data_source_file om6b00907_si_002.cif
_cod_data_source_block 1Cl
_cod_database_code 4089203
_shelxl_version_number 2013-4
_shelx_space_group_comment
;
The symmetry employed for this shelxl refinement is uniquely defined
by the following loop, which should always be used as a source of
symmetry information in preference to the above space-group names.
They are only intended as comments.
;
_olex2_refinement_description
;
1. Fixed Uiso
 At 1.2 times of:
  All C(H) groups
 At 1.5 times of:
  All C(H,H,H) groups
2.a Aromatic/amide H refined with riding coordinates:
 C37(H37), C38(H38), C28(H28), C26(H26), C32(H32), C24(H24), C22(H22),
 C34(H34), C20(H20), C36(H36), C16(H16), C29(H29), C23(H23), C35(H35), C25(H25),
  C30(H30), C31(H31), C18(H18), C17(H17), C19(H19)
2.b Idealised Me refined as rotating group:
 C12(H12A,H12B,H12C), C7(H7A,H7B,H7C), C14(H14A,H14B,H14C), C8(H8A,H8B,H8C),
 C10(H10A,H10B,H10C), C13(H13A,H13B,H13C), C6(H6A,H6B,H6C), C9(H9A,H9B,H9C)
;
_olex2_submission_special_instructions 'No special instructions were received'

loop_
_space_group_symop_operation_xyz
'x, y, z'
'-x+1/2, -y, z+1/2'
'x+1/2, -y+1/2, -z'
'-x, y+1/2, -z+1/2'

loop_
_atom_site_label
_atom_site_type_symbol
_atom_site_fract_x
_atom_site_fract_y
_atom_site_fract_z
_atom_site_U_iso_or_equiv
_atom_site_adp_type
_atom_site_occupancy
_atom_site_site_symmetry_order
_atom_site_calc_flag
_atom_site_refinement_flags_posn
Fe1 Fe -0.55680(7) -0.43347(5) -0.73189(4) 0.0278(3) Uani 1 1 d .
P1 P -0.50177(14) -0.45276(10) -0.84922(8) 0.0252(4) Uani 1 1 d .
P2 P -0.35511(13) -0.44558(10) -0.73517(8) 0.0249(4) Uani 1 1 d .
Cl1 Cl -0.52347(13) -0.30484(9) -0.75348(8) 0.0349(4) Uani 1 1 d .
N1 N -0.3453(4) -0.4499(3) -0.8331(2) 0.0259(13) Uani 1 1 d .
C37 C -0.5764(6) -0.6110(4) -1.0164(4) 0.0376(18) Uani 1 1 d .
H37 H -0.5873 -0.6118 -1.0687 0.045 Uiso 1 1 calc R
C27 C -0.5467(6) -0.3790(4) -0.9171(3) 0.0251(15) Uani 1 1 d .
C21 C -0.2681(6) -0.5263(4) -0.6974(3) 0.0276(16) Uani 1 1 d .
C33 C -0.5347(6) -0.5401(4) -0.9029(3) 0.0271(15) Uani 1 1 d .
C38 C -0.5533(6) -0.5428(4) -0.9812(3) 0.0290(15) Uani 1 1 d .
H38 H -0.5500 -0.4982 -1.0096 0.035 Uiso 1 1 calc R
C28 C -0.6663(6) -0.3860(4) -0.9470(3) 0.0355(18) Uani 1 1 d .
H28 H -0.7140 -0.4283 -0.9352 0.043 Uiso 1 1 calc R
C26 C -0.3253(6) -0.5962(4) -0.6920(3) 0.0328(17) Uani 1 1 d .
H26 H -0.4075 -0.5996 -0.7058 0.039 Uiso 1 1 calc R
C32 C -0.4821(6) -0.3144(4) -0.9332(3) 0.0345(17) Uani 1 1 d .
H32 H -0.4044 -0.3080 -0.9123 0.041 Uiso 1 1 calc R
C15 C -0.2624(6) -0.3667(4) -0.7004(4) 0.0310(17) Uani 1 1 d .
C24 C -0.1435(7) -0.6562(5) -0.6466(3) 0.0421(19) Uani 1 1 d .
H24 H -0.1021 -0.6995 -0.6300 0.051 Uiso 1 1 calc R
C22 C -0.1439(6) -0.5235(4) -0.6750(3) 0.0321(17) Uani 1 1 d .
H22 H -0.1019 -0.4773 -0.6766 0.039 Uiso 1 1 calc R
C34 C -0.5402(6) -0.6078(4) -0.8638(3) 0.0311(16) Uani 1 1 d .
H34 H -0.5269 -0.6073 -0.8117 0.037 Uiso 1 1 calc R
C20 C -0.2427(6) -0.3632(4) -0.6217(4) 0.0400(19) Uani 1 1 d .
H20 H -0.2728 -0.4019 -0.5908 0.048 Uiso 1 1 calc R
C36 C -0.5839(6) -0.6776(4) -0.9766(4) 0.0410(19) Uani 1 1 d .
H36 H -0.6017 -0.7232 -1.0013 0.049 Uiso 1 1 calc R
C5 C -0.6091(6) -0.4777(5) -0.6261(3) 0.0367(18) Uani 1 1 d .
C12 C -0.2700(6) -0.4506(4) -0.9658(3) 0.0368(18) Uani 1 1 d .
H12A H -0.3467 -0.4723 -0.9815 0.055 Uiso 1 1 calc GR
H12B H -0.2058 -0.4675 -0.9990 0.055 Uiso 1 1 calc GR
H12C H -0.2754 -0.3960 -0.9675 0.055 Uiso 1 1 calc GR
C16 C -0.2213(5) -0.3066(4) -0.7434(4) 0.0386(18) Uani 1 1 d .
H16 H -0.2385 -0.3058 -0.7950 0.046 Uiso 1 1 calc R
C1 C -0.6564(6) -0.5274(5) -0.6822(3) 0.0363(18) Uani 1 1 d .
C29 C -0.7123(7) -0.3295(5) -0.9941(4) 0.047(2) Uani 1 1 d .
H29 H -0.7906 -0.3346 -1.0144 0.057 Uiso 1 1 calc R
C11 C -0.2412(6) -0.4760(4) -0.8845(3) 0.0294(16) Uani 1 1 d .
C23 C -0.0841(6) -0.5883(4) -0.6506(3) 0.0355(17) Uani 1 1 d .
H23 H -0.0019 -0.5855 -0.6367 0.043 Uiso 1 1 calc R
C3 C -0.7390(6) -0.4071(5) -0.7011(4) 0.0394(19) Uani 1 1 d .
C7 C -0.8125(6) -0.5130(5) -0.7920(3) 0.043(2) Uani 1 1 d .
H7A H -0.8376 -0.4721 -0.8246 0.064 Uiso 1 1 calc GR
H7B H -0.8838 -0.5371 -0.7708 0.064 Uiso 1 1 calc GR
H7C H -0.7665 -0.5496 -0.8206 0.064 Uiso 1 1 calc GR
C35 C -0.5644(6) -0.6762(4) -0.8983(4) 0.0387(17) Uani 1 1 d .
H35 H -0.5678 -0.7210 -0.8702 0.046 Uiso 1 1 calc R
C14 C -0.2250(6) -0.5617(4) -0.8834(3) 0.0439(19) Uani 1 1 d .
H14A H -0.2012 -0.5776 -0.8335 0.066 Uiso 1 1 calc GR
H14B H -0.1626 -0.5760 -0.9190 0.066 Uiso 1 1 calc GR
H14C H -0.3010 -0.5858 -0.8969 0.066 Uiso 1 1 calc GR
C2 C -0.7339(6) -0.4820(4) -0.7291(4) 0.0343(16) Uani 1 1 d .
C4 C -0.6574(6) -0.4060(5) -0.6349(3) 0.040(2) Uani 1 1 d .
C8 C -0.8152(6) -0.3435(5) -0.7298(5) 0.057(2) Uani 1 1 d .
H8A H -0.7806 -0.2959 -0.7136 0.086 Uiso 1 1 calc GR
H8B H -0.8971 -0.3483 -0.7102 0.086 Uiso 1 1 calc GR
H8C H -0.8174 -0.3452 -0.7841 0.086 Uiso 1 1 calc GR
C25 C -0.2672(7) -0.6611(4) -0.6675(4) 0.0406(18) Uani 1 1 d .
H25 H -0.3090 -0.7072 -0.6647 0.049 Uiso 1 1 calc R
C10 C -0.5313(7) -0.5031(5) -0.5587(3) 0.049(2) Uani 1 1 d .
H10A H -0.4782 -0.5440 -0.5740 0.074 Uiso 1 1 calc GR
H10B H -0.5840 -0.5203 -0.5186 0.074 Uiso 1 1 calc GR
H10C H -0.4826 -0.4611 -0.5412 0.074 Uiso 1 1 calc GR
C13 C -0.1218(5) -0.4380(4) -0.8603(3) 0.0414(19) Uani 1 1 d .
H13A H -0.1303 -0.3837 -0.8641 0.062 Uiso 1 1 calc GR
H13B H -0.0564 -0.4547 -0.8927 0.062 Uiso 1 1 calc GR
H13C H -0.1036 -0.4516 -0.8089 0.062 Uiso 1 1 calc GR
C30 C -0.6453(8) -0.2677(5) -1.0105(4) 0.051(2) Uani 1 1 d .
H30 H -0.6771 -0.2308 -1.0429 0.061 Uiso 1 1 calc R
C31 C -0.5296(7) -0.2579(4) -0.9801(4) 0.047(2) Uani 1 1 d .
H31 H -0.4843 -0.2143 -0.9908 0.056 Uiso 1 1 calc R
C18 C -0.1342(7) -0.2470(5) -0.6335(6) 0.063(3) Uani 1 1 d .
H18 H -0.0887 -0.2081 -0.6115 0.076 Uiso 1 1 calc R
C17 C -0.1549(7) -0.2469(5) -0.7121(5) 0.054(2) Uani 1 1 d .
H17 H -0.1249 -0.2077 -0.7423 0.064 Uiso 1 1 calc R
C19 C -0.1800(8) -0.3036(5) -0.5899(5) 0.057(2) Uani 1 1 d .
H19 H -0.1687 -0.3020 -0.5377 0.069 Uiso 1 1 calc R
C6 C -0.6543(7) -0.6123(4) -0.6796(4) 0.049(2) Uani 1 1 d .
H6A H -0.6587 -0.6321 -0.7303 0.073 Uiso 1 1 calc GR
H6B H -0.7233 -0.6303 -0.6509 0.073 Uiso 1 1 calc GR
H6C H -0.5797 -0.6291 -0.6561 0.073 Uiso 1 1 calc GR
C9 C -0.6345(8) -0.3382(5) -0.5848(4) 0.068(3) Uani 1 1 d .
H9A H -0.5484 -0.3347 -0.5737 0.101 Uiso 1 1 calc GR
H9B H -0.6796 -0.3440 -0.5385 0.101 Uiso 1 1 calc GR
H9C H -0.6608 -0.2927 -0.6103 0.101 Uiso 1 1 calc GR

loop_
_atom_site_aniso_label
_atom_site_aniso_U_11
_atom_site_aniso_U_22
_atom_site_aniso_U_33
_atom_site_aniso_U_23
_atom_site_aniso_U_13
_atom_site_aniso_U_12
Fe1 0.0293(5) 0.0483(6) 0.0058(4) -0.0001(4) 0.0008(4) 0.0009(5)
P1 0.0288(8) 0.0404(11) 0.0062(7) 0.0024(7) -0.0012(6) -0.0006(8)
P2 0.0294(8) 0.0408(11) 0.0045(7) 0.0005(9) -0.0015(6) 0.0020(8)
Cl1 0.0406(10) 0.0423(10) 0.0218(8) -0.0049(7) -0.0010(7) 0.0051(8)
N1 0.031(3) 0.041(4) 0.006(2) 0.003(3) 0.0021(19) -0.003(3)
C37 0.049(5) 0.049(5) 0.014(3) -0.006(3) -0.004(3) -0.003(4)
C27 0.033(4) 0.038(4) 0.004(3) -0.003(2) 0.002(3) 0.005(3)
C21 0.037(4) 0.042(4) 0.004(3) 0.000(3) 0.001(3) -0.002(3)
C33 0.030(4) 0.044(4) 0.007(3) 0.005(3) 0.000(3) -0.001(3)
C38 0.038(4) 0.037(4) 0.012(3) 0.001(3) -0.003(3) 0.001(4)
C28 0.037(4) 0.051(5) 0.019(4) 0.002(3) -0.002(3) 0.007(4)
C26 0.040(4) 0.050(5) 0.008(3) 0.000(3) -0.005(3) 0.000(4)
C32 0.041(4) 0.042(4) 0.020(3) 0.003(3) 0.001(3) 0.000(4)
C15 0.029(4) 0.042(4) 0.022(4) -0.007(3) -0.006(3) 0.004(3)
C24 0.057(5) 0.057(6) 0.012(3) 0.000(4) -0.005(3) 0.006(4)
C22 0.041(4) 0.049(5) 0.005(3) -0.004(3) -0.002(3) 0.001(4)
C34 0.038(4) 0.042(4) 0.013(3) 0.003(3) -0.001(3) -0.002(3)
C20 0.046(4) 0.047(5) 0.026(4) -0.013(4) -0.014(3) 0.004(4)
C36 0.045(4) 0.047(5) 0.031(4) -0.008(4) -0.003(3) -0.003(4)
C5 0.036(4) 0.061(5) 0.012(3) 0.006(4) -0.001(3) 0.001(4)
C12 0.037(4) 0.065(5) 0.008(3) 0.003(3) 0.007(3) 0.000(4)
C16 0.035(4) 0.044(5) 0.037(4) -0.006(4) -0.005(3) 0.001(3)
C1 0.031(4) 0.061(5) 0.018(3) 0.009(4) 0.004(3) -0.005(4)
C29 0.047(5) 0.063(6) 0.032(4) 0.000(4) -0.008(4) 0.015(4)
C11 0.029(4) 0.048(5) 0.011(3) 0.004(3) 0.005(3) 0.006(3)
C23 0.040(4) 0.053(5) 0.013(3) -0.007(3) -0.008(3) 0.011(4)
C3 0.031(4) 0.061(5) 0.026(4) 0.004(4) 0.008(3) 0.005(4)
C7 0.037(4) 0.073(6) 0.019(3) 0.004(4) -0.001(3) -0.015(4)
C35 0.046(4) 0.044(5) 0.026(3) 0.003(3) 0.002(3) -0.002(4)
C14 0.051(4) 0.056(5) 0.025(4) 0.003(4) 0.014(3) 0.013(4)
C2 0.030(3) 0.058(5) 0.015(3) 0.003(4) 0.004(3) -0.005(3)
C4 0.043(4) 0.064(6) 0.013(3) -0.011(4) 0.011(3) -0.009(4)
C8 0.044(4) 0.077(6) 0.051(5) 0.013(5) 0.011(4) 0.020(4)
C25 0.056(5) 0.045(5) 0.022(4) -0.002(4) 0.000(3) -0.010(4)
C10 0.049(5) 0.086(6) 0.012(3) 0.014(4) -0.008(3) -0.006(4)
C13 0.026(4) 0.078(6) 0.020(3) -0.004(4) 0.003(3) 0.003(4)
C30 0.065(6) 0.054(6) 0.033(4) 0.015(4) 0.000(4) 0.015(5)
C31 0.064(5) 0.045(5) 0.032(4) 0.010(4) 0.004(4) 0.006(4)
C18 0.044(5) 0.063(7) 0.082(7) -0.033(6) -0.026(5) 0.005(5)
C17 0.038(4) 0.046(5) 0.077(6) 0.001(5) 0.000(4) -0.003(4)
C19 0.056(5) 0.067(7) 0.049(5) -0.024(5) -0.019(4) 0.019(5)
C6 0.049(5) 0.062(6) 0.035(5) 0.010(4) 0.008(4) -0.010(4)
C9 0.074(6) 0.092(7) 0.037(5) -0.025(5) 0.024(4) -0.024(6)

loop_
_atom_type_symbol
_atom_type_description
_atom_type_scat_dispersion_real
_atom_type_scat_dispersion_imag
_atom_type_scat_source
C C 0.0033 0.0016 'International Tables Vol C Tables 4.2.6.8 and 6.1.1.4'
H H 0.0000 0.0000 'International Tables Vol C Tables 4.2.6.8 and 6.1.1.4'
Cl Cl 0.1484 0.1585 'International Tables Vol C Tables 4.2.6.8 and 6.1.1.4'
Fe Fe 0.3463 0.8444 'International Tables Vol C Tables 4.2.6.8 and 6.1.1.4'
N N 0.0061 0.0033 'International Tables Vol C Tables 4.2.6.8 and 6.1.1.4'
P P 0.1023 0.0942 'International Tables Vol C Tables 4.2.6.8 and 6.1.1.4'

loop_
_geom_angle_atom_site_label_1
_geom_angle_atom_site_label_2
_geom_angle_atom_site_label_3
_geom_angle
P1 Fe1 P2 71.75(6)
P1 Fe1 Cl1 87.24(7)
P2 Fe1 Cl1 86.18(7)
C5 Fe1 P1 149.4(2)
C5 Fe1 P2 104.9(2)
C5 Fe1 Cl1 123.3(2)
C5 Fe1 C1 38.8(3)
C5 Fe1 C3 66.2(3)
C5 Fe1 C2 65.3(3)
C1 Fe1 P1 113.9(2)
C1 Fe1 P2 115.9(2)
C1 Fe1 Cl1 152.7(2)
C3 Fe1 P1 122.50(19)
C3 Fe1 P2 164.6(2)
C3 Fe1 Cl1 88.6(2)
C3 Fe1 C1 65.8(3)
C3 Fe1 C2 38.9(3)
C2 Fe1 P1 102.16(19)
C2 Fe1 P2 150.7(2)
C2 Fe1 Cl1 122.7(2)
C2 Fe1 C1 39.0(2)
C4 Fe1 P1 163.2(2)
C4 Fe1 P2 124.5(2)
C4 Fe1 Cl1 89.5(2)
C4 Fe1 C5 38.3(3)
C4 Fe1 C1 65.2(3)
C4 Fe1 C3 40.9(3)
C4 Fe1 C2 66.1(3)
Fe1 P1 P2 54.60(6)
N1 P1 Fe1 96.31(16)
N1 P1 P2 42.05(15)
N1 P1 C27 110.5(3)
N1 P1 C33 107.6(3)
C27 P1 Fe1 116.0(2)
C27 P1 P2 130.1(2)
C27 P1 C33 101.5(3)
C33 P1 Fe1 124.42(19)
C33 P1 P2 124.5(2)
Fe1 P2 P1 53.65(6)
N1 P2 Fe1 95.27(17)
N1 P2 P1 41.94(17)
N1 P2 C21 107.3(3)
N1 P2 C15 109.6(3)
C21 P2 Fe1 125.5(2)
C21 P2 P1 124.7(2)
C15 P2 Fe1 118.1(2)
C15 P2 P1 130.2(2)
C15 P2 C21 100.2(3)
P1 N1 P2 96.0(2)
C11 N1 P1 128.8(4)
C11 N1 P2 130.8(4)
C36 C37 C38 121.6(6)
C28 C27 P1 115.5(5)
C32 C27 P1 125.9(5)
C32 C27 C28 118.1(6)
C26 C21 P2 118.6(5)
C26 C21 C22 116.4(6)
C22 C21 P2 124.9(6)
C38 C33 P1 124.6(5)
C34 C33 P1 118.0(4)
C34 C33 C38 117.4(5)
C37 C38 C33 120.3(6)
C29 C28 C27 119.7(7)
C25 C26 C21 123.4(6)
C27 C32 C31 121.6(7)
C20 C15 P2 116.8(6)
C16 C15 P2 125.3(5)
C16 C15 C20 117.5(6)
C23 C24 C25 119.9(7)
C23 C22 C21 120.8(7)
C35 C34 C33 122.7(6)
C19 C20 C15 120.9(8)
C37 C36 C35 118.9(7)
C1 C5 Fe1 72.8(4)
C1 C5 C10 124.5(7)
C4 C5 Fe1 70.4(4)
C4 C5 C1 110.2(6)
C4 C5 C10 124.7(7)
C10 C5 Fe1 130.5(5)
C15 C16 C17 122.0(7)
C5 C1 Fe1 68.4(4)
C5 C1 C2 106.1(7)
C5 C1 C6 126.0(7)
C2 C1 Fe1 68.6(4)
C2 C1 C6 125.8(7)
C6 C1 Fe1 140.2(5)
C30 C29 C28 120.7(7)
N1 C11 C12 108.5(5)
C14 C11 N1 112.2(5)
C14 C11 C12 109.0(5)
C14 C11 C13 109.4(6)
C13 C11 N1 109.7(5)
C13 C11 C12 108.0(5)
C24 C23 C22 120.9(7)
C2 C3 Fe1 70.6(4)
C2 C3 C4 105.6(6)
C2 C3 C8 127.3(7)
C4 C3 Fe1 68.8(4)
C4 C3 C8 127.0(7)
C8 C3 Fe1 127.2(5)
C34 C35 C36 118.9(7)
C1 C2 Fe1 72.4(4)
C1 C2 C7 124.3(7)
C3 C2 Fe1 70.5(4)
C3 C2 C1 109.9(6)
C3 C2 C7 125.2(6)
C7 C2 Fe1 130.6(4)
C5 C4 Fe1 71.4(4)
C5 C4 C3 108.1(7)
C5 C4 C9 126.5(7)
C3 C4 Fe1 70.3(4)
C3 C4 C9 125.4(8)
C9 C4 Fe1 125.3(5)
C26 C25 C24 118.5(7)
C29 C30 C31 121.0(7)
C30 C31 C32 118.9(7)
C19 C18 C17 120.3(8)
C16 C17 C18 118.4(8)
C18 C19 C20 120.8(8)

loop_
_geom_bond_atom_site_label_1
_geom_bond_atom_site_label_2
_geom_bond_distance
Fe1 P1 2.183(2)
Fe1 P2 2.209(2)
Fe1 Cl1 2.318(2)
Fe1 C5 2.102(6)
Fe1 C1 2.159(7)
Fe1 C3 2.110(7)
Fe1 C2 2.110(6)
Fe1 C4 2.089(6)
P1 P2 2.574(2)
P1 N1 1.730(5)
P1 C27 1.830(6)
P1 C33 1.836(6)
P2 N1 1.733(4)
P2 C21 1.830(7)
P2 C15 1.820(7)
N1 C11 1.524(7)
C37 C38 1.371(8)
C37 C36 1.366(9)
C27 C28 1.411(9)
C27 C32 1.364(8)
C21 C26 1.380(9)
C21 C22 1.411(9)
C33 C38 1.398(7)
C33 C34 1.377(8)
C28 C29 1.388(9)
C26 C25 1.372(9)
C32 C31 1.392(9)
C15 C20 1.407(8)
C15 C16 1.374(9)
C24 C23 1.358(9)
C24 C25 1.399(10)
C22 C23 1.381(9)
C34 C35 1.372(9)
C20 C19 1.370(10)
C36 C35 1.399(9)
C5 C1 1.417(9)
C5 C4 1.373(10)
C5 C10 1.527(8)
C12 C11 1.534(7)
C16 C17 1.387(9)
C1 C2 1.427(9)
C1 C6 1.490(10)
C29 C30 1.339(10)
C11 C14 1.513(9)
C11 C13 1.523(8)
C3 C2 1.405(10)
C3 C4 1.467(9)
C3 C8 1.480(9)
C7 C2 1.503(8)
C4 C9 1.503(10)
C30 C31 1.380(10)
C18 C17 1.405(11)
C18 C19 1.351(11)
